data_2006801
loop_
_publ_author_name
'Wharf, Ivor'
'Wojtowski, Ryszard'
'Onyszchuk, Mario'
'Simard, Michel G.'

_publ_section_title
;
 Piperidinium Diazidotriphenylstannate and Quinuclidinium
 Diazidotriphenylstannate
;
_journal_issue 12
_journal_name_full 'Acta Crystallographica Section C'
_journal_page_first 1791
_journal_page_last 1794
_journal_paper_doi 10.1107/S010827019700958X
_journal_volume 53
_journal_year 1997
_chemical_formula_iupac '(C5 H12 N) [Sn (N3)2 (C6 H5)3]'
_chemical_formula_moiety 'C23 H27 N7 Sn'
_chemical_formula_sum 'C23 H27 N7 Sn'
_chemical_formula_weight 520.21
_chemical_name_systematic
;
 Piperidinium Bis(azido)triphenylstannates
;
_space_group_IT_number 19
_symmetry_cell_setting orthorhombic
_symmetry_space_group_name_Hall 'P 2ac 2ab'
_symmetry_space_group_name_H-M 'P 21 21 21'
_audit_creation_method 'SHELXL96 (Sheldrick, 1996)'
_cell_angle_alpha 90.00
_cell_angle_beta 90.00
_cell_angle_gamma 90.00
_cell_formula_units_Z 4
_cell_length_a 11.53450(10)
_cell_length_b 13.7765(2)
_cell_length_c 15.10220(10)
_cell_measurement_reflns_used 6069
_cell_measurement_temperature 300(2)
_cell_measurement_theta_max 26.39
_cell_measurement_theta_min 2.00
_cell_volume 2399.82(4)
_computing_cell_refinement 'SAINT (Siemens, 1995)'
_computing_data_collection 'SMART (Siemens, 1995)'
_computing_data_reduction SAINT
_computing_molecular_graphics 'ORTEPII (Johnson, 1976) in NRCVAX'
_computing_publication_material 'NRCVAX, SHELXL96'
_computing_structure_refinement 'NRCVAX (Gabe, Le Page, Charland, Lee & White, 1989), SHELXL96'
_computing_structure_solution 'SHELXS86 (Sheldrick, 1985)'
_diffrn_ambient_temperature 300(2)
_diffrn_detector_area_resol_mean 8.3
_diffrn_measured_fraction_theta_full 0.996
_diffrn_measured_fraction_theta_max 0.996
_diffrn_measurement_device_type 'Siemens SMART/P4'
_diffrn_measurement_method '\w scan'
_diffrn_radiation_monochromator graphite
_diffrn_radiation_source 'rotating anode'
_diffrn_radiation_type MoK\a
_diffrn_radiation_wavelength 0.71073
_diffrn_reflns_av_R_equivalents 0.0292
_diffrn_reflns_av_sigmaI/netI 0.0254
_diffrn_reflns_limit_h_max 9
_diffrn_reflns_limit_h_min -14
_diffrn_reflns_limit_k_max 17
_diffrn_reflns_limit_k_min -17
_diffrn_reflns_limit_l_max 18
_diffrn_reflns_limit_l_min -18
_diffrn_reflns_number 19640
_diffrn_reflns_theta_full 26.39
_diffrn_reflns_theta_max 26.39
_diffrn_reflns_theta_min 2.00
_diffrn_standards_decay_% 7.3
_diffrn_standards_interval_time 'see exptl special details'
_diffrn_standards_number 300
_exptl_absorpt_coefficient_mu 1.088
_exptl_absorpt_correction_T_max 0.9280
_exptl_absorpt_correction_T_min 0.7791
_exptl_absorpt_correction_type multi-scan
_exptl_absorpt_process_details '(SADABS; Sheldrick, 1996a)'
_exptl_crystal_colour colourless
_exptl_crystal_density_diffrn 1.440
_exptl_crystal_density_method 'not measured'
_exptl_crystal_description plate
_exptl_crystal_F_000 1056
_exptl_crystal_size_max 0.40
_exptl_crystal_size_mid 0.18
_exptl_crystal_size_min 0.05
_refine_diff_density_max 0.361
_refine_diff_density_min -0.433
_refine_ls_abs_structure_details 'Flack (1983)'
_refine_ls_abs_structure_Flack -0.05(2)
_refine_ls_extinction_coef 0.00129(16)
_refine_ls_extinction_method 'SHELXL96 (Sheldrick, 1996b)'
_refine_ls_goodness_of_fit_all 1.069
_refine_ls_goodness_of_fit_ref 1.066
_refine_ls_hydrogen_treatment constr
_refine_ls_matrix_type full
_refine_ls_number_parameters 281
_refine_ls_number_reflns 4840
_refine_ls_number_restraints 0
_refine_ls_restrained_S_all 1.069
_refine_ls_restrained_S_obs 1.066
_refine_ls_R_factor_all 0.0321
_refine_ls_R_factor_gt 0.0247
_refine_ls_shift/su_max 0.001
_refine_ls_shift/su_mean 0.000
_refine_ls_structure_factor_coef Fsqd
_refine_ls_weighting_details 'w = 1/[\s^2^(Fo^2^)+(0.0196P)^2^+0.6055P] where P=(Fo^2^+2Fc^2^)/3'
_refine_ls_weighting_scheme calc
_refine_ls_wR_factor_all 0.0514
_refine_ls_wR_factor_ref 0.0484
_reflns_number_gt 4349
_reflns_number_total 4840
_reflns_threshold_expression I>2\s(I)
_cod_data_source_file fg1297.cif
_cod_data_source_block I
_cod_depositor_comments
;
The following automatic conversions were performed:
'_symmetry_cell_setting' value 'Orthorhombic' changed to 'orthorhombic'
according to '/home/saulius/struct/CIF-dictionaries/cif_core.dic'
dictionary named 'cif_core.dic' version 2.4.1 from 2010-06-29.

Automatic conversion script
Id: cif_fix_enum 1527 2010-12-29 10:47:43Z saulius 

The following automatic conversions were performed:

'_symmetry_cell_setting' value 'Orthorhombic' changed to
'orthorhombic' according to
/home/saulius/struct/CIF-dictionaries/cif_core.dic dictionary named
'cif_core.dic' version 2.4.1 from
2010-06-29.

'_exptl_absorpt_correction_type' value 'multiscan'
changed to 'multi-scan' according to
/home/saulius/struct/CIF-dictionaries/cif_core.dic dictionary named
'cif_core.dic' version 2.4.1 from 2010-06-29.

Automatic conversion script
Id: cif_fix_values 1715 2011-07-08 13:25:40Z adriana 
;
_cod_database_code 2006801

loop_
_symmetry_equiv_pos_as_xyz
'x, y, z'
'x+1/2, -y+1/2, -z'
'-x, y+1/2, -z+1/2'
'-x+1/2, -y, z+1/2'

loop_
_atom_site_label
_atom_site_fract_x
_atom_site_fract_y
_atom_site_fract_z
_atom_site_U_iso_or_equiv
_atom_site_adp_type
_atom_site_calc_flag
_atom_site_refinement_flags
_atom_site_occupancy
_atom_site_disorder_group
_atom_site_type_symbol
Sn .012401(12) -.003323(13) .437144(10) .03713(6) Uani d . 1 . Sn
N11 -.0222(2) -.09875(16) .30716(16) .0502(6) Uani d . 1 . N
N12 .0240(2) -.17504(16) .29733(16) .0544(7) Uani d . 1 . N
N13 .0725(4) -.2482(2) .2870(3) .0944(12) Uani d . 1 . N
N21 .0470(2) .08800(19) .5550(2) .0538(6) Uani d . 1 . N
N22 -.0228(3) .08562(17) .61393(18) .0508(6) Uani d . 1 . N
N23 -.0873(3) .0850(3) .6717(2) .0788(9) Uani d . 1 . N
C11 .1640(2) .0477(2) .3724(2) .0419(7) Uani d . 1 . C
C12 .2391(2) -.0130(3) .3265(2) .0602(10) Uani d . 1 . C
H12 .2256 -.0795 .3268 .072 Uiso calc R 1 . H
C13 .3325(3) .0225(4) .2807(3) .0785(14) Uani d . 1 . C
H13 .3824 -.0199 .2517 .094 Uiso calc R 1 . H
C14 .3524(3) .1206(4) .2778(3) .0864(15) Uani d . 1 . C
H14 .4143 .1448 .2451 .104 Uiso calc R 1 . H
C15 .2805(4) .1834(3) .3234(3) .0847(14) Uani d . 1 . C
H15 .2943 .2499 .3220 .102 Uiso calc R 1 . H
C16 .1880(3) .1469(2) .3708(2) .0619(9) Uani d . 1 . C
H16 .1407 .1892 .4024 .074 Uiso calc R 1 . H
C21 -.1436(2) .0726(2) .40420(18) .0378(6) Uani d . 1 . C
C22 -.2299(2) .0326(2) .3510(2) .0477(8) Uani d . 1 . C
H22 -.2234 -.0314 .3320 .057 Uiso calc R 1 . H
C23 -.3256(3) .0874(3) .3260(2) .0620(9) Uani d . 1 . C
H23 -.3823 .0601 .2899 .074 Uiso calc R 1 . H
C24 -.3372(3) .1821(3) .3542(2) .0611(9) Uani d . 1 . C
H24 -.4015 .2183 .3372 .073 Uiso calc R 1 . H
C25 -.2539(3) .2228(2) .4073(2) .0553(9) Uani d . 1 . C
H25 -.2617 .2866 .4265 .066 Uiso calc R 1 . H
C26 -.1577(2) .16859(19) .4323(2) .0468(7) Uani d . 1 . C
H26 -.1017 .1967 .4684 .056 Uiso calc R 1 . H
C31 .0153(3) -.13455(18) .51226(17) .0409(6) Uani d . 1 . C
C32 -.0816(3) -.1661(3) .5563(3) .0641(9) Uani d . 1 . C
H32 -.1505 -.1314 .5509 .077 Uiso calc R 1 . H
C33 -.0788(5) -.2488(3) .6088(3) .0846(14) Uani d . 1 . C
H33 -.1452 -.2690 .6385 .102 Uiso calc R 1 . H
C34 .0230(6) -.3011(3) .6169(3) .0915(16) Uani d . 1 . C
H34 .0255 -.3566 .6518 .110 Uiso calc R 1 . H
C35 .1184(4) -.2707(3) .5736(3) .0820(12) Uani d . 1 . C
H35 .1870 -.3057 .5787 .098 Uiso calc R 1 . H
C36 .1157(3) -.1880(2) .5217(2) .0605(9) Uani d . 1 . C
H36 .1827 -.1680 .4927 .073 Uiso calc R 1 . H
N41 .4753(2) .44640(16) .82622(16) .0504(6) Uani d . 1 . N
H41A .4868 .4910 .7836 .060 Uiso calc R 1 . H
H41B .4525 .3910 .7999 .060 Uiso calc R 1 . H
C42 .5858(3) .4291(3) .8732(3) .0658(10) Uani d . 1 . C
H42A .6443 .4073 .8316 .079 Uiso calc R 1 . H
H42B .5753 .3787 .9174 .079 Uiso calc R 1 . H
C43 .6248(3) .5204(4) .9169(3) .0817(13) Uani d . 1 . C
H43A .6413 .5690 .8721 .098 Uiso calc R 1 . H
H43B .6956 .5082 .9496 .098 Uiso calc R 1 . H
C44 .5325(4) .5587(3) .9795(2) .0830(12) Uani d . 1 . C
H44A .5215 .5132 1.0277 .100 Uiso calc R 1 . H
H44B .5576 .6201 1.0044 .100 Uiso calc R 1 . H
C45 .4200(4) .5726(3) .9309(3) .0784(12) Uani d . 1 . C
H45A .3605 .5929 .9724 .094 Uiso calc R 1 . H
H45B .4290 .6234 .8871 .094 Uiso calc R 1 . H
C46 .3825(3) .4805(3) .8860(2) .0654(11) Uani d . 1 . C
H46A .3661 .4312 .9301 .078 Uiso calc R 1 . H
H46B .3122 .4921 .8524 .078 Uiso calc R 1 . H

loop_
_atom_site_aniso_label
_atom_site_aniso_U_11
_atom_site_aniso_U_22
_atom_site_aniso_U_33
_atom_site_aniso_U_12
_atom_site_aniso_U_13
_atom_site_aniso_U_23
Sn .03687(9) .03364(8) .04088(9) -.00098(12) .00214(7) .00192(11)
N11 .0683(17) .0370(12) .0454(13) .0067(12) -.0014(14) -.0018(11)
N12 .0766(19) .0379(13) .0487(15) -.0084(14) .0114(15) -.0009(11)
N13 .141(3) .0353(16) .107(3) .0134(18) .033(3) -.0060(16)
N21 .0510(15) .0568(15) .0535(16) -.0090(12) -.0038(14) -.0125(14)
N22 .0614(17) .0418(13) .0491(15) .0067(13) -.0138(15) -.0038(11)
N23 .097(2) .083(2) .057(2) .0116(19) .0159(19) -.0038(17)
C11 .0371(15) .0466(17) .0421(17) -.0002(12) -.0009(13) .0074(14)
C12 .0486(16) .064(3) .068(2) .0098(19) .0050(15) .016(2)
C13 .0414(17) .119(4) .075(2) .012(2) .0137(16) .026(3)
C14 .041(2) .143(5) .075(3) -.025(3) -.002(2) .046(3)
C15 .076(3) .082(3) .096(3) -.040(2) -.009(3) .034(3)
C16 .062(2) .053(2) .071(2) -.0120(17) -.0027(18) .0071(18)
C21 .0366(14) .0369(14) .0400(16) -.0011(12) .0055(12) .0012(12)
C22 .0423(15) .0483(19) .0525(19) -.0005(12) .0014(13) -.0101(14)
C23 .0420(17) .085(3) .059(2) .0061(17) -.0088(16) -.011(2)
C24 .0496(19) .070(2) .064(2) .0217(17) -.0008(17) .0087(19)
C25 .0545(19) .0408(17) .071(2) .0094(14) .0078(17) .0053(16)
C26 .0445(15) .0392(14) .0565(19) -.0020(12) .0004(16) -.0029(16)
C31 .0503(17) .0378(13) .0347(14) -.0048(14) -.0017(14) .0017(11)
C32 .065(2) .063(2) .064(2) -.0157(16) .001(2) .008(2)
C33 .120(4) .075(3) .060(2) -.048(3) .006(2) .016(2)
C34 .177(5) .0450(19) .053(2) -.017(3) -.006(3) .0125(17)
C35 .126(4) .054(2) .066(3) .028(2) -.015(3) .005(2)
C36 .072(2) .054(2) .056(2) .0114(17) .0059(18) .0097(16)
N41 .0655(16) .0368(12) .0488(14) -.0053(12) .0019(14) .0031(10)
C42 .057(2) .071(3) .070(3) .0117(19) .0022(19) .009(2)
C43 .066(2) .101(4) .078(3) -.021(2) -.0123(19) -.002(3)
C44 .115(4) .079(3) .054(2) -.019(3) -.004(2) -.014(2)
C45 .108(3) .070(2) .057(2) .019(2) .022(2) -.011(2)
C46 .0513(17) .079(3) .066(2) -.0019(19) .0060(15) .013(2)

loop_
_atom_type_symbol
_atom_type_description
_atom_type_scat_dispersion_real
_atom_type_scat_dispersion_imag
_atom_type_scat_source
Sn Sn -0.6537 1.4246 'International Tables Vol C Tables 4.2.6.8 and 6.1.1.4'
N N 0.0061 0.0033 'International Tables Vol C Tables 4.2.6.8 and 6.1.1.4'
C C 0.0033 0.0016 'International Tables Vol C Tables 4.2.6.8 and 6.1.1.4'
H H 0.0000 0.0000 'International Tables Vol C Tables 4.2.6.8 and 6.1.1.4'

loop_
_geom_angle_atom_site_label_1
_geom_angle_atom_site_label_2
_geom_angle_atom_site_label_3
_geom_angle
_geom_angle_publ_flag
N11 Sn N21 178.37(9) y
N22 N21 Sn 117.29(19) y
C21 Sn C31 123.41(11) y
C11 Sn N11 86.65(10) y
C31 Sn N11 88.47(9) y
C21 Sn N21 93.49(10) y
N12 N11 Sn 120.9(2) y
C11 Sn C21 115.07(10) y
C11 Sn C31 120.82(11) y
C21 Sn N11 86.43(10) y
C11 Sn N21 91.91(11) y
C31 Sn N21 92.92(11) y
N13 N12 N11 177.8(3) ?
N23 N22 N21 177.9(3) ?
C12 C11 C16 117.2(3) ?
C12 C11 Sn 122.9(2) ?
C16 C11 Sn 119.7(2) ?
C13 C12 C11 121.8(4) ?
C13 C12 H12 119.1 ?
C11 C12 H12 119.1 ?
C12 C13 C14 120.0(4) ?
C12 C13 H13 120.0 ?
C14 C13 H13 120.0 ?
C13 C14 C15 120.0(4) ?
C13 C14 H14 120.0 ?
C15 C14 H14 120.0 ?
C16 C15 C14 119.6(4) ?
C16 C15 H15 120.2 ?
C14 C15 H15 120.2 ?
C15 C16 C11 121.3(4) ?
C15 C16 H16 119.3 ?
C11 C16 H16 119.3 ?
C22 C21 C26 117.8(3) ?
C22 C21 Sn 122.8(2) ?
C26 C21 Sn 119.3(2) ?
C23 C22 C21 120.6(3) ?
C23 C22 H22 119.7 ?
C21 C22 H22 119.7 ?
C24 C23 C22 120.4(3) ?
C24 C23 H23 119.8 ?
C22 C23 H23 119.8 ?
C25 C24 C23 120.0(3) ?
C25 C24 H24 120.0 ?
C23 C24 H24 120.0 ?
C24 C25 C26 119.9(3) ?
C24 C25 H25 120.0 ?
C26 C25 H25 120.0 ?
C25 C26 C21 121.2(3) ?
C25 C26 H26 119.4 ?
C21 C26 H26 119.4 ?
C32 C31 C36 117.7(3) ?
C32 C31 Sn 120.9(2) ?
C36 C31 Sn 121.3(2) ?
C31 C32 C33 121.2(4) ?
C31 C32 H32 119.4 ?
C33 C32 H32 119.4 ?
C34 C33 C32 119.9(4) ?
C34 C33 H33 120.1 ?
C32 C33 H33 120.1 ?
C35 C34 C33 119.3(3) ?
C35 C34 H34 120.4 ?
C33 C34 H34 120.4 ?
C34 C35 C36 120.8(4) ?
C34 C35 H35 119.6 ?
C36 C35 H35 119.6 ?
C31 C36 C35 121.1(4) ?
C31 C36 H36 119.4 ?
C35 C36 H36 119.4 ?
C46 N41 C42 112.5(3) ?
C46 N41 H41A 109.1 ?
C42 N41 H41A 109.1 ?
C46 N41 H41B 109.1 ?
C42 N41 H41B 109.1 ?
H41A N41 H41B 107.8 ?
N41 C42 C43 109.6(3) ?
N41 C42 H42A 109.7 ?
C43 C42 H42A 109.7 ?
N41 C42 H42B 109.7 ?
C43 C42 H42B 109.7 ?
H42A C42 H42B 108.2 ?
C42 C43 C44 110.9(3) ?
C42 C43 H43A 109.5 ?
C44 C43 H43A 109.5 ?
C42 C43 H43B 109.5 ?
C44 C43 H43B 109.5 ?
H43A C43 H43B 108.0 ?
C45 C44 C43 110.2(3) ?
C45 C44 H44A 109.6 ?
C43 C44 H44A 109.6 ?
C45 C44 H44B 109.6 ?
C43 C44 H44B 109.6 ?
H44A C44 H44B 108.1 ?
C46 C45 C44 111.2(3) ?
C46 C45 H45A 109.4 ?
C44 C45 H45A 109.4 ?
C46 C45 H45B 109.4 ?
C44 C45 H45B 109.4 ?
H45A C45 H45B 108.0 ?
N41 C46 C45 109.7(3) ?
N41 C46 H46A 109.7 ?
C45 C46 H46A 109.7 ?
N41 C46 H46B 109.7 ?
C45 C46 H46B 109.7 ?
H46A C46 H46B 108.2 ?

loop_
_geom_bond_atom_site_label_1
_geom_bond_atom_site_label_2
_geom_bond_site_symmetry_2
_geom_bond_distance
_geom_bond_publ_flag
Sn N11 . 2.396(2) y
Sn C11 . 2.123(3) y
Sn C31 . 2.135(2) y
N12 N13 . 1.163(4) y
N22 N23 . 1.146(4) y
Sn N21 . 2.216(3) y
Sn C21 . 2.140(3) y
N11 N12 . 1.187(3) y
N21 N22 . 1.201(4) y
C11 C12 . 1.390(5) ?
C11 C16 . 1.393(4) ?
C12 C13 . 1.370(5) ?
C12 H12 . .9300 ?
C13 C14 . 1.371(7) ?
C13 H13 . .9300 ?
C14 C15 . 1.383(7) ?
C14 H14 . .9300 ?
C15 C16 . 1.381(5) ?
C15 H15 . .9300 ?
C16 H16 . .9300 ?
C21 C22 . 1.393(4) ?
C21 C26 . 1.398(4) ?
C22 C23 . 1.390(4) ?
C22 H22 . .9300 ?
C23 C24 . 1.378(5) ?
C23 H23 . .9300 ?
C24 C25 . 1.371(5) ?
C24 H24 . .9300 ?
C25 C26 . 1.390(4) ?
C25 H25 . .9300 ?
C26 H26 . .9300 ?
C31 C32 . 1.372(4) ?
C31 C36 . 1.380(4) ?
C32 C33 . 1.388(5) ?
C32 H32 . .9300 ?
C33 C34 . 1.383(7) ?
C33 H33 . .9300 ?
C34 C35 . 1.347(6) ?
C34 H34 . .9300 ?
C35 C36 . 1.383(5) ?
C35 H35 . .9300 ?
C36 H36 . .9300 ?
N41 C46 . 1.478(4) ?
N41 C42 . 1.478(4) ?
N41 H41A . .9000 ?
N41 H41B . .9000 ?
C42 C43 . 1.490(5) ?
C42 H42A . .9700 ?
C42 H42B . .9700 ?
C43 C44 . 1.518(5) ?
C43 H43A . .9700 ?
C43 H43B . .9700 ?
C44 C45 . 1.503(6) ?
C44 H44A . .9700 ?
C44 H44B . .9700 ?
C45 C46 . 1.502(5) ?
C45 H45A . .9700 ?
C45 H45B . .9700 ?
C46 H46A . .9700 ?
C46 H46B . .9700 ?

loop_
_geom_hbond_atom_site_label_D
_geom_hbond_atom_site_label_H
_geom_hbond_atom_site_label_A
_geom_hbond_site_symmetry_A
_geom_hbond_distance_DH
_geom_hbond_distance_HA
_geom_hbond_distance_DA
_geom_hbond_angle_DHA
_geom_hbond_publ_flag
N41 H41A N11 2_556 0.90 2.02 2.909(3) 168.0 y
N41 H41B N13 4_555 0.90 2.00 2.848(4) 157.1 y

loop_
_geom_torsion_atom_site_label_1
_geom_torsion_atom_site_label_2
_geom_torsion_atom_site_label_3
_geom_torsion_atom_site_label_4
_geom_torsion
C11 Sn N11 N12 83.1(2)
C31 Sn N11 N12 -37.9(2)
C21 Sn N11 N12 -161.5(2)
N21 Sn N11 N12 111(3)
Sn N11 N12 N13 -77(9)
C11 Sn N21 N22 178.0(2)
C31 Sn N21 N22 -61.0(3)
C21 Sn N21 N22 62.7(2)
N11 Sn N21 N22 150(3)
Sn N21 N22 N23 172(9)
C31 Sn C11 C12 42.3(3)
C21 Sn C11 C12 -128.4(2)
N21 Sn C11 C12 136.9(3)
N11 Sn C11 C12 -43.9(3)
C31 Sn C11 C16 -141.3(2)
C21 Sn C11 C16 48.0(3)
N21 Sn C11 C16 -46.7(3)
N11 Sn C11 C16 132.5(3)
C16 C11 C12 C13 -0.5(5)
Sn C11 C12 C13 175.9(3)
C11 C12 C13 C14 -1.5(6)
C12 C13 C14 C15 2.2(6)
C13 C14 C15 C16 -0.8(6)
C14 C15 C16 C11 -1.3(6)
C12 C11 C16 C15 1.9(5)
Sn C11 C16 C15 -174.7(3)
C11 Sn C21 C22 107.2(3)
C31 Sn C21 C22 -63.3(3)
N21 Sn C21 C22 -159.1(2)
N11 Sn C21 C22 22.5(2)
C11 Sn C21 C26 -68.8(3)
C31 Sn C21 C26 120.8(2)
N21 Sn C21 C26 24.9(2)
N11 Sn C21 C26 -153.4(2)
C26 C21 C22 C23 0.9(5)
Sn C21 C22 C23 -175.1(2)
C21 C22 C23 C24 -0.6(5)
C22 C23 C24 C25 0.1(5)
C23 C24 C25 C26 0.2(5)
C24 C25 C26 C21 0.1(5)
C22 C21 C26 C25 -0.7(5)
Sn C21 C26 C25 175.5(2)
C11 Sn C31 C32 178.0(2)
C21 Sn C31 C32 -12.1(3)
N21 Sn C31 C32 84.0(3)
N11 Sn C31 C32 -96.8(3)
C11 Sn C31 C36 1.2(3)
C21 Sn C31 C36 171.1(2)
N21 Sn C31 C36 -92.8(3)
N11 Sn C31 C36 86.4(3)
C36 C31 C32 C33 0.1(5)
Sn C31 C32 C33 -176.8(3)
C31 C32 C33 C34 -0.3(6)
C32 C33 C34 C35 0.2(6)
C33 C34 C35 C36 0.2(6)
C32 C31 C36 C35 0.2(5)
Sn C31 C36 C35 177.1(3)
C34 C35 C36 C31 -0.4(6)
C46 N41 C42 C43 -58.9(4)
N41 C42 C43 C44 56.8(4)
C42 C43 C44 C45 -55.9(5)
C43 C44 C45 C46 55.3(5)
C42 N41 C46 C45 58.3(4)
C44 C45 C46 N41 -56.1(4)
